data_2015157
loop_
_publ_author_name
'Hempel, Andrew'
'Lilian Y. Y. Ma'
'Camerman, Arthur'
'Mastropaolo, Donald'
'Camerman, Norman'

_publ_section_title
;7,8-Dihydroxy-4-propyl-1,2,3,4,4a,5,6,10b-octahydrobenzo[<i>f</i>]quinolinium
 bromide monohydrate, a dopamine agonist
;
_journal_coeditor_code GG1288
_journal_issue 12
_journal_name_full 'Acta Crystallographica Section C'
_journal_page_first o681
_journal_page_last o682
_journal_paper_doi 10.1107/S0108270105033329
_journal_volume 61
_journal_year 2005
_chemical_formula_iupac 'C16 H24 N O2 +, Br -, H2 O'
_chemical_formula_moiety 'C16 H24 N O2 +, Br -, H2 O'
_chemical_formula_sum 'C16 H26 Br N O3'
_chemical_formula_weight 360.29
_chemical_name_systematic
;7,8-Dihydroxy-4-propyl-1,2,3,4,4a,5,6,10b-octahydrobenzo[f]quinolinium
 bromide
monohydrate
;
_space_group_IT_number 14
_space_group_name_Hall '-P 2ybc'
_symmetry_cell_setting monoclinic
_symmetry_space_group_name_Hall '-P 2ybc'
_symmetry_space_group_name_H-M 'P 1 21/c 1'
_atom_sites_solution_hydrogens geom
_atom_sites_solution_primary direct
_atom_sites_solution_secondary difmap
_audit_creation_method SHELXL-97
_cell_angle_alpha 90.00
_cell_angle_beta 93.21(2)
_cell_angle_gamma 90.00
_cell_formula_units_Z 4
_cell_length_a 13.907(3)
_cell_length_b 7.856(2)
_cell_length_c 15.357(3)
_cell_measurement_reflns_used 32
_cell_measurement_temperature 294(2)
_cell_measurement_theta_max 53
_cell_measurement_theta_min 26
_cell_volume 1675.2(6)
_computing_cell_refinement 'Picker Operating Manual'
_computing_data_collection 'Picker Operating Manual (Picker, 1967)'
_computing_data_reduction 'DATRDN: The X-ray System, (Stewart, 1976)'
_computing_molecular_graphics 'ORTEP-3 for Windows (Farrugia, 1997)'
_computing_publication_material SHELXL97
_computing_structure_refinement 'SHELXL97 (Sheldrick, 1997)'
_computing_structure_solution 'SHELXS97 (Sheldrick, 1997)'
_diffrn_ambient_temperature 294(2)
_diffrn_measured_fraction_theta_full 0.999
_diffrn_measured_fraction_theta_max 0.999
_diffrn_measurement_device_type 'Picker FACS-1 four-circle'
_diffrn_measurement_method \q/2\q
_diffrn_radiation_monochromator 'Ni filtered radiation'
_diffrn_radiation_source 'fine-focus sealed tube'
_diffrn_radiation_type CuK\a
_diffrn_radiation_wavelength 1.54178
_diffrn_reflns_av_R_equivalents 0.0172
_diffrn_reflns_av_sigmaI/netI 0.1820
_diffrn_reflns_limit_h_max 16
_diffrn_reflns_limit_h_min 0
_diffrn_reflns_limit_k_max 9
_diffrn_reflns_limit_k_min 0
_diffrn_reflns_limit_l_max 18
_diffrn_reflns_limit_l_min -18
_diffrn_reflns_number 2858
_diffrn_reflns_theta_full 64.97
_diffrn_reflns_theta_max 64.97
_diffrn_reflns_theta_min 3.18
_diffrn_standards_decay_% 2.1
_diffrn_standards_interval_count 100
_diffrn_standards_number 3
_exptl_absorpt_coefficient_mu 3.424
_exptl_absorpt_correction_T_max 0.423
_exptl_absorpt_correction_T_min 0.361
_exptl_absorpt_correction_type psi-scan
_exptl_absorpt_process_details '(North <i>et al.</i>, 1968)'
_exptl_crystal_colour colorless
_exptl_crystal_density_diffrn 1.429
_exptl_crystal_density_method 'not measured'
_exptl_crystal_description prism
_exptl_crystal_F_000 752
_exptl_crystal_size_max 0.43
_exptl_crystal_size_mid 0.28
_exptl_crystal_size_min 0.25
_refine_diff_density_max 0.491
_refine_diff_density_min -0.448
_refine_ls_extinction_method none
_refine_ls_goodness_of_fit_ref 0.699
_refine_ls_hydrogen_treatment constr
_refine_ls_matrix_type full
_refine_ls_number_parameters 193
_refine_ls_number_reflns 2854
_refine_ls_number_restraints 0
_refine_ls_restrained_S_all 0.699
_refine_ls_R_factor_all 0.0794
_refine_ls_R_factor_gt 0.0329
_refine_ls_shift/su_max 0.000
_refine_ls_shift/su_mean 0.000
_refine_ls_structure_factor_coef Fsqd
_refine_ls_weighting_details 'calc w = 1/[\s^2^(Fo^2^)] where P = (Fo^2^+2Fc^2^)/3'
_refine_ls_weighting_scheme calc
_refine_ls_wR_factor_gt 0.0789
_refine_ls_wR_factor_ref 0.0848
_reflns_number_gt 1439
_reflns_number_total 2854
_reflns_threshold_expression I>2\s(I)
_cod_data_source_file gg1288.cif
_cod_data_source_block I
_cod_original_sg_symbol_H-M 'P 21/c'
_cod_database_code 2015157
_cod_database_fobs_code 2015157

loop_
_symmetry_equiv_pos_as_xyz
'x, y, z'
'x, -y+1/2, z+1/2'
'-x, -y, -z'
'-x, y-1/2, -z-1/2'

loop_
_atom_site_label
_atom_site_fract_x
_atom_site_fract_y
_atom_site_fract_z
_atom_site_U_iso_or_equiv
_atom_site_adp_type
_atom_site_calc_flag
_atom_site_refinement_flags
_atom_site_occupancy
_atom_site_disorder_assembly
_atom_site_disorder_group
_atom_site_type_symbol
Br 0.14741(3) 0.50323(7) 0.11638(3) 0.05494(14) Uani d . 1 . . Br
O20 0.9105(2) 0.5955(8) 0.0834(3) 0.146(2) Uani d . 1 . . O
N1 0.22651(18) 0.8880(4) 0.08390(19) 0.0421(7) Uani d . 1 . . N
H1 0.2069 0.7793 0.0929 0.068(3) Uiso calc R 1 . . H
C2 0.2097(3) 0.9238(6) -0.0115(2) 0.0533(10) Uani d . 1 . . C
H2A 0.1415 0.9124 -0.0276 0.068(3) Uiso calc R 1 . . H
H2B 0.2283 1.0402 -0.0232 0.068(3) Uiso calc R 1 . . H
C3 0.2652(3) 0.8062(6) -0.0661(2) 0.0560(11) Uani d . 1 . . C
H3A 0.2564 0.8407 -0.1267 0.068(3) Uiso calc R 1 . . H
H3B 0.2394 0.6921 -0.0613 0.068(3) Uiso calc R 1 . . H
C4 0.3724(3) 0.8026(6) -0.0403(2) 0.0515(10) Uani d . 1 . . C
H4A 0.4033 0.7137 -0.0725 0.068(3) Uiso calc R 1 . . H
H4B 0.4012 0.9106 -0.0549 0.068(3) Uiso calc R 1 . . H
C5 0.4950(2) 0.7647(5) 0.0883(2) 0.0392(8) Uani d . 1 . . C
C6 0.5267(2) 0.8236(5) 0.1703(2) 0.0384(8) Uani d . 1 . . C
C7 0.4592(3) 0.8993(6) 0.2327(2) 0.0528(10) Uani d . 1 . . C
H7A 0.4676 1.0219 0.2339 0.068(3) Uiso calc R 1 . . H
H7B 0.4755 0.8563 0.2908 0.068(3) Uiso calc R 1 . . H
C8 0.3533(2) 0.8586(6) 0.2081(2) 0.0479(10) Uani d . 1 . . C
H8A 0.3403 0.7398 0.2199 0.068(3) Uiso calc R 1 . . H
H8B 0.3118 0.9278 0.2424 0.068(3) Uiso calc R 1 . . H
C9 0.3887(2) 0.7699(5) 0.0575(2) 0.0375(8) Uani d . 1 . . C
H9 0.3622 0.6569 0.0688 0.068(3) Uiso calc R 1 . . H
C10 0.3336(2) 0.8959(4) 0.1110(2) 0.0359(8) Uani d . 1 . . C
H10 0.3570 1.0108 0.0990 0.068(3) Uiso calc R 1 . . H
C11 0.6249(2) 0.8180(5) 0.1967(2) 0.0456(9) Uani d . 1 . . C
C12 0.6906(2) 0.7460(5) 0.1440(3) 0.0440(9) Uani d . 1 . . C
C13 0.6613(2) 0.6835(5) 0.0629(2) 0.0433(9) Uani d . 1 . . C
H13 0.7058 0.6346 0.0275 0.068(3) Uiso calc R 1 . . H
C14 0.5636(2) 0.6940(5) 0.0342(3) 0.0437(9) Uani d . 1 . . C
H14 0.5440 0.6540 -0.0209 0.068(3) Uiso calc R 1 . . H
C15 0.1673(2) 1.0014(7) 0.1384(3) 0.0589(10) Uani d . 1 . . C
H15A 0.1804 0.9710 0.1992 0.068(3) Uiso calc R 1 . . H
H15B 0.1890 1.1177 0.1313 0.068(3) Uiso calc R 1 . . H
C16 0.0628(3) 0.9972(9) 0.1199(3) 0.0823(14) Uani d . 1 . . C
H16A 0.0420 0.8794 0.1164 0.068(3) Uiso calc R 1 . . H
H16B 0.0481 1.0489 0.0634 0.068(3) Uiso calc R 1 . . H
C17 0.0064(3) 1.0875(8) 0.1868(3) 0.0803(16) Uani d . 1 . . C
H17A 0.0227 1.0409 0.2435 0.183(19) Uiso calc R 1 . . H
H17B -0.0613 1.0725 0.1729 0.183(19) Uiso calc R 1 . . H
H17C 0.0217 1.2066 0.1866 0.183(19) Uiso calc R 1 . . H
O18 0.65033(18) 0.8797(5) 0.27776(18) 0.0638(9) Uani d . 1 . . O
O19 0.78395(17) 0.7455(4) 0.17753(19) 0.0636(8) Uani d . 1 . . O
H18 0.7163 0.8789 0.2856 0.060 Uiso d . 1 . . H
H19 0.8360 0.7368 0.1413 0.060 Uiso d . 1 . . H
H20A 0.9679 0.5431 0.0998 0.140 Uiso d . 1 . . H
H20B 0.8989 0.6219 0.0251 0.140 Uiso d . 1 . . H

loop_
_atom_site_aniso_label
_atom_site_aniso_U_11
_atom_site_aniso_U_22
_atom_site_aniso_U_33
_atom_site_aniso_U_12
_atom_site_aniso_U_13
_atom_site_aniso_U_23
Br 0.03647(17) 0.0587(2) 0.0693(2) -0.0038(3) -0.00059(14) 0.0096(3)
O20 0.0484(18) 0.284(6) 0.103(3) 0.052(3) -0.0202(18) -0.098(4)
N1 0.0247(13) 0.0482(19) 0.0533(18) 0.0005(14) 0.0012(12) -0.0009(16)
C2 0.041(2) 0.067(3) 0.051(2) -0.003(2) -0.0030(17) 0.011(2)
C3 0.047(2) 0.081(3) 0.040(2) 0.004(2) 0.0053(18) -0.005(2)
C4 0.0361(19) 0.069(3) 0.050(2) -0.003(2) 0.0034(17) 0.005(2)
C5 0.0357(18) 0.038(2) 0.044(2) 0.0008(17) 0.0084(15) 0.0024(17)
C6 0.0328(17) 0.045(2) 0.038(2) 0.0025(16) 0.0059(15) 0.0051(17)
C7 0.042(2) 0.072(3) 0.045(2) 0.002(2) 0.0048(17) -0.005(2)
C8 0.0338(18) 0.061(3) 0.049(2) 0.0087(18) 0.0062(16) -0.003(2)
C9 0.0257(16) 0.042(2) 0.045(2) -0.0026(16) 0.0044(14) 0.0065(17)
C10 0.0262(16) 0.037(2) 0.045(2) -0.0064(16) 0.0027(14) 0.0038(17)
C11 0.0328(18) 0.054(2) 0.050(2) 0.0040(18) -0.0014(16) 0.0059(19)
C12 0.0366(19) 0.040(2) 0.056(2) 0.0052(17) 0.0052(17) 0.0060(19)
C13 0.0362(19) 0.042(2) 0.052(2) 0.0074(18) 0.0083(17) -0.0080(18)
C14 0.0389(19) 0.044(2) 0.048(2) -0.0069(18) 0.0050(16) -0.0013(18)
C15 0.0457(19) 0.059(2) 0.071(3) 0.002(3) -0.0023(17) -0.030(3)
C16 0.046(2) 0.105(4) 0.095(3) 0.002(4) -0.001(2) -0.022(4)
C17 0.048(2) 0.128(5) 0.067(3) 0.013(3) 0.015(2) -0.014(3)
O18 0.0382(14) 0.101(3) 0.0512(17) 0.0037(16) -0.0081(12) -0.0178(17)
O19 0.0288(12) 0.093(2) 0.0680(18) 0.0058(15) -0.0038(12) -0.0036(17)

loop_
_atom_type_symbol
_atom_type_description
_atom_type_scat_dispersion_real
_atom_type_scat_dispersion_imag
_atom_type_scat_source
C C 0.0181 0.0091 'International Tables Vol C Tables 4.2.6.8 and 6.1.1.4'
H H 0.0000 0.0000 'International Tables Vol C Tables 4.2.6.8 and 6.1.1.4'
N N 0.0311 0.0180 'International Tables Vol C Tables 4.2.6.8 and 6.1.1.4'
O O 0.0492 0.0322 'International Tables Vol C Tables 4.2.6.8 and 6.1.1.4'
Br Br -0.6763 1.2805 'International Tables Vol C Tables 4.2.6.8 and 6.1.1.4'

loop_
_geom_angle_atom_site_label_1
_geom_angle_atom_site_label_2
_geom_angle_atom_site_label_3
_geom_angle
H20A O20 H20B 117.9
C2 N1 C15 112.0(3)
C2 N1 C10 110.9(3)
C15 N1 C10 112.4(3)
C2 N1 H1 107.1
C15 N1 H1 107.1
C10 N1 H1 107.1
C3 C2 N1 112.1(3)
C3 C2 H2A 109.2
N1 C2 H2A 109.2
C3 C2 H2B 109.2
N1 C2 H2B 109.2
H2A C2 H2B 107.9
C2 C3 C4 113.3(4)
C2 C3 H3A 108.9
C4 C3 H3A 108.9
C2 C3 H3B 108.9
C4 C3 H3B 108.9
H3A C3 H3B 107.7
C9 C4 C3 110.4(3)
C9 C4 H4A 109.6
C3 C4 H4A 109.6
C9 C4 H4B 109.6
C3 C4 H4B 109.6
H4A C4 H4B 108.1
C6 C5 C14 118.2(3)
C6 C5 C9 121.6(3)
C14 C5 C9 120.2(3)
C5 C6 C11 120.4(3)
C5 C6 C7 122.1(3)
C11 C6 C7 117.5(3)
C6 C7 C8 112.7(3)
C6 C7 H7A 109.0
C8 C7 H7A 109.0
C6 C7 H7B 109.0
C8 C7 H7B 109.0
H7A C7 H7B 107.8
C10 C8 C7 108.6(3)
C10 C8 H8A 110.0
C7 C8 H8A 110.0
C10 C8 H8B 110.0
C7 C8 H8B 110.0
H8A C8 H8B 108.4
C10 C9 C5 111.0(3)
C10 C9 C4 111.7(3)
C5 C9 C4 113.3(3)
C10 C9 H9 106.8
C5 C9 H9 106.8
C4 C9 H9 106.8
C9 C10 N1 109.9(3)
C9 C10 C8 109.4(3)
N1 C10 C8 112.2(3)
C9 C10 H10 108.4
N1 C10 H10 108.4
C8 C10 H10 108.4
O18 C11 C12 122.4(3)
O18 C11 C6 116.8(3)
C12 C11 C6 120.7(4)
C11 C12 O19 115.2(3)
C11 C12 C13 120.4(3)
O19 C12 C13 124.4(3)
C12 C13 C14 119.6(3)
C12 C13 H13 120.2
C14 C13 H13 120.2
C13 C14 C5 120.7(3)
C13 C14 H14 119.6
C5 C14 H14 119.6
C16 C15 N1 116.6(4)
C16 C15 H15A 108.1
N1 C15 H15A 108.1
C16 C15 H15B 108.1
N1 C15 H15B 108.1
H15A C15 H15B 107.3
C15 C16 C17 114.0(4)
C15 C16 H16A 108.8
C17 C16 H16A 108.8
C15 C16 H16B 108.8
C17 C16 H16B 108.8
H16A C16 H16B 107.7
C16 C17 H17A 109.5
C16 C17 H17B 109.5
H17A C17 H17B 109.5
C16 C17 H17C 109.5
H17A C17 H17C 109.5
H17B C17 H17C 109.5
C11 O18 H18 108.9
C12 O19 H19 121.5

loop_
_geom_bond_atom_site_label_1
_geom_bond_atom_site_label_2
_geom_bond_site_symmetry_2
_geom_bond_distance
_geom_bond_publ_flag
O20 H20A . 0.920 ?
O20 H20B . 0.924 ?
N1 C2 . 1.498(5) ?
N1 C15 . 1.500(5) ?
N1 C10 . 1.525(4) ?
N1 H1 . 0.9100 ?
C2 C3 . 1.492(6) ?
C2 H2A . 0.9700 ?
C2 H2B . 0.9700 ?
C3 C4 . 1.522(5) ?
C3 H3A . 0.9700 ?
C3 H3B . 0.9700 ?
C4 C9 . 1.528(5) ?
C4 H4A . 0.9700 ?
C4 H4B . 0.9700 ?
C5 C6 . 1.391(5) ?
C5 C14 . 1.413(5) ?
C5 C9 . 1.527(4) ?
C6 C11 . 1.402(5) ?
C6 C7 . 1.502(5) ?
C7 C8 . 1.532(5) ?
C7 H7A . 0.9700 ?
C7 H7B . 0.9700 ?
C8 C10 . 1.529(5) ?
C8 H8A . 0.9700 ?
C8 H8B . 0.9700 ?
C9 C10 . 1.521(5) ?
C9 H9 . 0.9800 ?
C10 H10 . 0.9800 ?
C11 O18 . 1.364(5) ?
C11 C12 . 1.376(5) ?
C12 O19 . 1.370(4) ?
C12 C13 . 1.378(5) ?
C13 C14 . 1.407(5) ?
C13 H13 . 0.9300 ?
C14 H14 . 0.9300 ?
C15 C16 . 1.465(5) ?
C15 H15A . 0.9700 ?
C15 H15B . 0.9700 ?
C16 C17 . 1.505(6) ?
C16 H16A . 0.9700 ?
C16 H16B . 0.9700 ?
C17 H17A . 0.9600 ?
C17 H17B . 0.9600 ?
C17 H17C . 0.9600 ?
O18 H18 . 0.919 ?
O19 H19 . 0.940 ?

loop_
_geom_hbond_atom_site_label_D
_geom_hbond_atom_site_label_H
_geom_hbond_atom_site_label_A
_geom_hbond_site_symmetry_A
_geom_hbond_distance_DH
_geom_hbond_distance_HA
_geom_hbond_distance_DA
_geom_hbond_angle_DHA
N1 H1 Br 1 0.91 2.36 3.265(3) 177
O18 H18 O19 1 0.92 2.22 2.694(4) 112
O18 H18 Br 4_666 0.919 2.55 3.314(3) 141.22(18)
O19 H19 O20 1 0.94 1.79 2.620(5) 146
O20 H20A Br 1_655 0.920 2.52 3.384(3) 157.5(4)
O20 H20B Br 3_665 0.924 2.44 3.222(4) 142.8(4)
